data_7031574
loop_
_publ_author_name
'Naidu, K. S.'
'Patil, Yogesh P.'
'Nethaji, Munirathinam'
'Jagirdar, Balaji R.'

_publ_section_title
;
 Synthesis, characterization and reactivity studies of electrophilic
 ruthenium(ii) complexes: a study of H2 activation and labilization.
;
_journal_issue 35
_journal_name_full 'Dalton transactions (Cambridge, England : 2003)'
_journal_page_first 13410
_journal_page_last 13423
_journal_paper_doi 10.1039/c4dt00295d
_journal_volume 43
_journal_year 2014
_chemical_formula_moiety 'C38 H12 Cl2 F20 N2 P2 Ru, 0.5(CH3OH), H2O'
_chemical_formula_sum 'C38.5 H18 Cl2 F20 N2 O2 P2 Ru'
_chemical_formula_weight 1154.46
_chemical_name_systematic
;
 ?
;
_space_group_IT_number 14
_symmetry_cell_setting monoclinic
_symmetry_space_group_name_Hall '-P 2ybc'
_symmetry_space_group_name_H-M 'P 1 21/c 1'
_atom_sites_solution_hydrogens geom
_atom_sites_solution_primary direct
_atom_sites_solution_secondary difmap
_audit_creation_method SHELXL-97
_cell_angle_alpha 90.00
_cell_angle_beta 90.797(5)
_cell_angle_gamma 90.00
_cell_formula_units_Z 4
_cell_length_a 12.597(5)
_cell_length_b 11.179(5)
_cell_length_c 28.426(5)
_cell_measurement_reflns_used 476
_cell_measurement_temperature 100(2)
_cell_measurement_theta_max 30.70
_cell_measurement_theta_min 1.43
_cell_volume 4003(2)
_computing_cell_refinement 'bruker smart apex ccd'
_computing_data_collection 'bruker smart apex ccd'
_computing_data_reduction 'bruker saint'
_computing_molecular_graphics ortep-iii
_computing_publication_material WinGXv1.80.05
_computing_structure_refinement 'SHELXL-97 (Sheldrick, 2008)'
_computing_structure_solution shelxs-97
_diffrn_ambient_temperature 100(2)
_diffrn_measured_fraction_theta_full 1.000
_diffrn_measured_fraction_theta_max 1.000
_diffrn_measurement_device_type 'bruker smart apex ccd'
_diffrn_measurement_method omega
_diffrn_radiation_monochromator graphite
_diffrn_radiation_source 'fine-focus sealed tube'
_diffrn_radiation_type MoK\a
_diffrn_radiation_wavelength 0.71073
_diffrn_reflns_av_R_equivalents 0.0602
_diffrn_reflns_av_sigmaI/netI 0.0437
_diffrn_reflns_limit_h_max 15
_diffrn_reflns_limit_h_min -15
_diffrn_reflns_limit_k_max 13
_diffrn_reflns_limit_k_min -13
_diffrn_reflns_limit_l_max 34
_diffrn_reflns_limit_l_min -31
_diffrn_reflns_number 63700
_diffrn_reflns_theta_full 26.00
_diffrn_reflns_theta_max 26.00
_diffrn_reflns_theta_min 1.43
_exptl_absorpt_coefficient_mu 0.740
_exptl_absorpt_correction_T_max 0.9164
_exptl_absorpt_correction_T_min 0.7869
_exptl_absorpt_correction_type empirical
_exptl_absorpt_process_details sadabs
_exptl_crystal_colour red
_exptl_crystal_density_diffrn 1.916
_exptl_crystal_density_method 'not measured'
_exptl_crystal_description rectangular
_exptl_crystal_F_000 2268
_exptl_crystal_size_max 0.34
_exptl_crystal_size_mid 0.27
_exptl_crystal_size_min 0.12
_refine_diff_density_max 0.458
_refine_diff_density_min -0.578
_refine_diff_density_rms 0.075
_refine_ls_extinction_method none
_refine_ls_goodness_of_fit_ref 1.132
_refine_ls_hydrogen_treatment constr
_refine_ls_matrix_type full
_refine_ls_number_parameters 586
_refine_ls_number_reflns 7864
_refine_ls_number_restraints 0
_refine_ls_restrained_S_all 1.132
_refine_ls_R_factor_all 0.0577
_refine_ls_R_factor_gt 0.0393
_refine_ls_shift/su_max 0.005
_refine_ls_shift/su_mean 0.001
_refine_ls_structure_factor_coef Fsqd
_refine_ls_weighting_details 'calc w=1/[\s^2^(Fo^2^)+(0.0432P)^2^+0.0000P] where P=(Fo^2^+2Fc^2^)/3'
_refine_ls_weighting_scheme calc
_refine_ls_wR_factor_gt 0.0861
_refine_ls_wR_factor_ref 0.0910
_reflns_number_gt 6155
_reflns_number_total 7864
_reflns_threshold_expression >2\s(I)
_cod_data_source_file c4dt00295d2.cif
_cod_data_source_block 4
_cod_depositor_comments
;
The following automatic conversions were performed:

'_symmetry_cell_setting' value 'Monoclinic' changed to 'monoclinic'
according to
/usr/data/users/saulius/crontab/automatic-downloads/rss-feeds/RSC/lib/dictionaries/cif_core.dic
dictionary named 'cif_core.dic' version 2.4.2 from 2011-04-26.

Automatic conversion script
Id: cif_fix_values 2281 2013-09-26 08:29:07Z andrius 

 Adding full bibliography for 7031571--7031581.cif.
;
_cod_original_sg_symbol_H-M P21/c
_cod_original_formula_sum 'C38.50 H18 Cl2 F20 N2 O2 P2 Ru'
_cod_database_code 7031574

loop_
_symmetry_equiv_pos_as_xyz
'x, y, z'
'-x, y+1/2, -z+1/2'
'-x, -y, -z'
'x, -y-1/2, z-1/2'

loop_
_atom_site_label
_atom_site_type_symbol
_atom_site_fract_x
_atom_site_fract_y
_atom_site_fract_z
_atom_site_U_iso_or_equiv
_atom_site_adp_type
_atom_site_occupancy
_atom_site_symmetry_multiplicity
_atom_site_calc_flag
_atom_site_refinement_flags
Ru1 Ru 0.39475(2) 0.21124(2) 0.361450(9) 0.02162(8) Uani 1 1 d .
N1 N 0.3104(2) 0.0567(2) 0.38382(9) 0.0279(6) Uani 1 1 d .
N2 N 0.5147(2) 0.1130(2) 0.39828(9) 0.0266(6) Uani 1 1 d .
P1 P 0.25770(6) 0.31388(7) 0.32610(3) 0.02169(18) Uani 1 1 d .
P2 P 0.49335(6) 0.37166(7) 0.33918(3) 0.02206(19) Uani 1 1 d .
Cl1 Cl 0.45761(6) 0.09885(6) 0.29576(3) 0.02736(19) Uani 1 1 d .
Cl2 Cl 0.33699(7) 0.28664(7) 0.43578(3) 0.02962(19) Uani 1 1 d .
F1 F 0.25180(14) 0.52839(15) 0.39244(6) 0.0298(4) Uani 1 1 d .
F2 F 0.10298(17) 0.60253(17) 0.44993(7) 0.0454(5) Uani 1 1 d .
F3 F -0.08165(17) 0.4807(2) 0.45710(7) 0.0576(6) Uani 1 1 d .
F4 F -0.11331(17) 0.2784(2) 0.40524(8) 0.0661(7) Uani 1 1 d .
F5 F 0.03074(16) 0.20515(19) 0.34487(7) 0.0462(6) Uani 1 1 d .
F6 F 0.09045(15) 0.45546(16) 0.27059(6) 0.0371(5) Uani 1 1 d .
F7 F -0.01574(17) 0.40178(19) 0.19316(7) 0.0510(6) Uani 1 1 d .
F8 F 0.00190(17) 0.1804(2) 0.15337(7) 0.0479(6) Uani 1 1 d .
F9 F 0.12741(15) 0.01387(17) 0.19516(7) 0.0399(5) Uani 1 1 d .
F10 F 0.23203(15) 0.06276(15) 0.27449(7) 0.0358(5) Uani 1 1 d .
F11 F 0.56376(16) 0.34517(16) 0.44624(6) 0.0379(5) Uani 1 1 d .
F12 F 0.68814(16) 0.48220(16) 0.49765(6) 0.0386(5) Uani 1 1 d .
F13 F 0.77679(16) 0.68334(16) 0.46006(7) 0.0412(5) Uani 1 1 d .
F14 F 0.74063(17) 0.73649(17) 0.36813(7) 0.0436(5) Uani 1 1 d .
F15 F 0.62217(15) 0.59408(15) 0.31439(6) 0.0332(5) Uani 1 1 d .
F16 F 0.44028(14) 0.34274(15) 0.23586(6) 0.0294(4) Uani 1 1 d .
F17 F 0.56237(18) 0.28658(16) 0.16373(7) 0.0426(5) Uani 1 1 d .
F18 F 0.77305(18) 0.24236(18) 0.17828(8) 0.0566(7) Uani 1 1 d .
F19 F 0.85810(16) 0.2598(2) 0.26648(9) 0.0574(6) Uani 1 1 d .
F20 F 0.74010(15) 0.32420(17) 0.33828(8) 0.0400(5) Uani 1 1 d .
C1 C 0.3695(3) -0.0173(3) 0.41196(10) 0.0298(8) Uani 1 1 d .
C2 C 0.4788(3) 0.0114(3) 0.41932(11) 0.0295(8) Uani 1 1 d .
C3 C 0.6173(3) 0.1346(3) 0.40186(14) 0.0400(9) Uani 1 1 d .
H3 H 0.6447 0.2024 0.3859 0.048 Uiso 1 1 calc R
C4 C 0.6887(3) 0.0629(3) 0.42790(15) 0.0515(11) Uani 1 1 d .
H4 H 0.7619 0.0830 0.4299 0.062 Uiso 1 1 calc R
C5 C 0.6507(3) -0.0361(3) 0.45029(14) 0.0499(11) Uani 1 1 d .
H5 H 0.6973 -0.0850 0.4685 0.060 Uiso 1 1 calc R
C6 C 0.5434(3) -0.0651(3) 0.44634(12) 0.0372(9) Uani 1 1 d .
C7 C 0.4979(4) -0.1694(3) 0.46753(13) 0.0463(11) Uani 1 1 d .
H7 H 0.5412 -0.2203 0.4864 0.056 Uiso 1 1 calc R
C8 C 0.3959(4) -0.1955(3) 0.46097(13) 0.0508(11) Uani 1 1 d .
H8 H 0.3677 -0.2658 0.4748 0.061 Uiso 1 1 calc R
C9 C 0.3271(3) -0.1195(3) 0.43333(11) 0.0400(10) Uani 1 1 d .
C10 C 0.2199(4) -0.1428(3) 0.42592(13) 0.0499(11) Uani 1 1 d .
H10 H 0.1882 -0.2108 0.4400 0.060 Uiso 1 1 calc R
C11 C 0.1598(4) -0.0677(4) 0.39833(13) 0.0532(12) Uani 1 1 d .
H11 H 0.0862 -0.0823 0.3934 0.064 Uiso 1 1 calc R
C12 C 0.2089(3) 0.0306(3) 0.37760(12) 0.0395(9) Uani 1 1 d .
H12 H 0.1671 0.0814 0.3580 0.047 Uiso 1 1 calc R
C13 C 0.1733(2) 0.2636(3) 0.27522(10) 0.0240(7) Uani 1 1 d .
C14 C 0.1756(2) 0.1510(3) 0.25496(11) 0.0262(7) Uani 1 1 d .
C15 C 0.1194(3) 0.1233(3) 0.21436(11) 0.0298(8) Uani 1 1 d .
C16 C 0.0557(3) 0.2071(3) 0.19301(11) 0.0328(8) Uani 1 1 d .
C17 C 0.0480(3) 0.3186(3) 0.21290(12) 0.0321(8) Uani 1 1 d .
C18 C 0.1050(3) 0.3446(3) 0.25298(11) 0.0289(8) Uani 1 1 d .
C19 C 0.3018(2) 0.4571(3) 0.30006(11) 0.0234(7) Uani 1 1 d .
H19A H 0.3031 0.4487 0.2654 0.028 Uiso 1 1 calc R
H19B H 0.2495 0.5201 0.3076 0.028 Uiso 1 1 calc R
C20 C 0.4109(2) 0.4967(3) 0.31738(11) 0.0237(7) Uani 1 1 d .
H20A H 0.4023 0.5557 0.3430 0.028 Uiso 1 1 calc R
H20B H 0.4481 0.5369 0.2913 0.028 Uiso 1 1 calc R
C21 C 0.1493(2) 0.3636(3) 0.36557(10) 0.0250(7) Uani 1 1 d .
C22 C 0.0540(3) 0.3038(3) 0.37048(12) 0.0368(9) Uani 1 1 d .
C23 C -0.0232(3) 0.3414(4) 0.40113(13) 0.0437(10) Uani 1 1 d .
C24 C -0.0066(3) 0.4408(4) 0.42774(13) 0.0424(10) Uani 1 1 d .
C25 C 0.0865(3) 0.5033(3) 0.42415(11) 0.0344(8) Uani 1 1 d .
C26 C 0.1628(2) 0.4632(3) 0.39410(11) 0.0262(7) Uani 1 1 d .
C27 C 0.5827(2) 0.4635(3) 0.37750(11) 0.0234(7) Uani 1 1 d .
C28 C 0.6039(2) 0.4411(3) 0.42468(12) 0.0263(7) Uani 1 1 d .
C29 C 0.6681(3) 0.5128(3) 0.45284(11) 0.0293(8) Uani 1 1 d .
C30 C 0.7139(3) 0.6133(3) 0.43382(12) 0.0299(8) Uani 1 1 d .
C31 C 0.6953(3) 0.6384(3) 0.38738(12) 0.0302(8) Uani 1 1 d .
C32 C 0.6329(3) 0.5649(3) 0.36009(11) 0.0273(7) Uani 1 1 d .
C33 C 0.5843(3) 0.3403(3) 0.29024(12) 0.0257(7) Uani 1 1 d .
C34 C 0.6918(3) 0.3167(3) 0.29548(13) 0.0329(8) Uani 1 1 d .
C35 C 0.7542(3) 0.2831(3) 0.25905(15) 0.0415(10) Uani 1 1 d .
C36 C 0.7117(3) 0.2744(3) 0.21433(14) 0.0409(10) Uani 1 1 d .
C37 C 0.6059(3) 0.2972(3) 0.20701(12) 0.0338(8) Uani 1 1 d .
C38 C 0.5447(3) 0.3267(3) 0.24484(12) 0.0271(8) Uani 1 1 d .

loop_
_atom_site_aniso_label
_atom_site_aniso_U_11
_atom_site_aniso_U_22
_atom_site_aniso_U_33
_atom_site_aniso_U_23
_atom_site_aniso_U_13
_atom_site_aniso_U_12
Ru1 0.02423(15) 0.01777(13) 0.02278(15) 0.00470(10) -0.00179(10) -0.00140(11)
N1 0.0372(17) 0.0262(14) 0.0203(15) 0.0058(11) -0.0019(12) -0.0070(13)
N2 0.0283(16) 0.0183(13) 0.0329(16) 0.0027(11) -0.0071(12) -0.0005(12)
P1 0.0209(4) 0.0240(4) 0.0202(4) 0.0033(3) 0.0014(3) 0.0008(3)
P2 0.0224(4) 0.0176(4) 0.0262(5) 0.0030(3) 0.0019(3) 0.0010(3)
Cl1 0.0332(5) 0.0189(4) 0.0301(4) -0.0010(3) 0.0024(3) -0.0011(3)
Cl2 0.0345(5) 0.0317(4) 0.0225(4) 0.0021(3) -0.0025(3) 0.0025(4)
F1 0.0341(11) 0.0264(9) 0.0293(10) 0.0011(8) 0.0088(8) -0.0001(9)
F2 0.0596(15) 0.0369(11) 0.0403(12) -0.0037(10) 0.0222(11) 0.0100(10)
F3 0.0362(13) 0.0972(18) 0.0400(13) -0.0008(12) 0.0177(10) 0.0162(13)
F4 0.0317(13) 0.127(2) 0.0404(14) -0.0127(14) 0.0099(10) -0.0286(14)
F5 0.0360(12) 0.0704(15) 0.0324(12) -0.0096(10) 0.0056(9) -0.0243(11)
F6 0.0360(12) 0.0388(11) 0.0364(11) -0.0065(9) -0.0075(9) 0.0164(9)
F7 0.0515(14) 0.0580(14) 0.0428(13) -0.0007(10) -0.0232(11) 0.0220(11)
F8 0.0442(13) 0.0677(15) 0.0315(12) -0.0135(10) -0.0139(10) 0.0093(11)
F9 0.0338(11) 0.0401(12) 0.0456(12) -0.0155(10) -0.0037(9) 0.0024(9)
F10 0.0375(12) 0.0277(10) 0.0418(12) 0.0001(9) -0.0109(9) 0.0020(9)
F11 0.0487(13) 0.0286(10) 0.0360(12) 0.0141(9) -0.0104(10) -0.0126(10)
F12 0.0518(13) 0.0300(10) 0.0337(12) 0.0005(9) -0.0093(9) -0.0056(10)
F13 0.0498(13) 0.0303(11) 0.0436(12) -0.0146(9) 0.0052(10) -0.0127(9)
F14 0.0536(14) 0.0330(11) 0.0447(13) -0.0027(9) 0.0174(10) -0.0203(10)
F15 0.0376(11) 0.0296(10) 0.0326(11) 0.0054(8) 0.0092(9) -0.0079(9)
F16 0.0332(11) 0.0247(9) 0.0303(10) 0.0010(8) 0.0052(8) 0.0004(8)
F17 0.0625(15) 0.0289(11) 0.0370(12) -0.0048(9) 0.0176(10) -0.0034(10)
F18 0.0601(15) 0.0371(12) 0.0737(16) -0.0158(11) 0.0417(13) 0.0010(11)
F19 0.0262(12) 0.0485(13) 0.0980(19) -0.0105(13) 0.0206(12) 0.0086(10)
F20 0.0237(11) 0.0377(11) 0.0584(14) -0.0012(10) -0.0017(10) 0.0048(9)
C1 0.053(2) 0.0215(16) 0.0154(16) 0.0014(13) -0.0017(15) -0.0062(16)
C2 0.047(2) 0.0163(16) 0.0245(18) 0.0009(13) -0.0065(16) 0.0037(15)
C3 0.038(2) 0.0223(18) 0.059(3) 0.0055(17) -0.0090(19) -0.0001(16)
C4 0.044(2) 0.033(2) 0.077(3) 0.006(2) -0.022(2) 0.0093(19)
C5 0.065(3) 0.028(2) 0.057(3) 0.0050(18) -0.025(2) 0.012(2)
C6 0.058(3) 0.0219(18) 0.031(2) -0.0006(15) -0.0123(18) 0.0070(17)
C7 0.087(3) 0.0213(18) 0.030(2) 0.0092(15) -0.014(2) 0.007(2)
C8 0.091(4) 0.028(2) 0.034(2) 0.0146(17) -0.010(2) -0.013(2)
C9 0.076(3) 0.0230(18) 0.0211(19) 0.0033(14) -0.0047(18) -0.0077(19)
C10 0.076(3) 0.043(2) 0.031(2) 0.0133(18) -0.003(2) -0.031(2)
C11 0.063(3) 0.059(3) 0.038(2) 0.009(2) -0.006(2) -0.042(2)
C12 0.044(2) 0.042(2) 0.032(2) 0.0097(17) -0.0104(17) -0.0165(18)
C13 0.0204(17) 0.0335(18) 0.0182(16) 0.0043(14) 0.0025(13) 0.0018(14)
C14 0.0174(16) 0.0302(18) 0.0309(19) 0.0051(15) 0.0018(14) 0.0010(14)
C15 0.0214(17) 0.040(2) 0.0287(19) -0.0057(15) 0.0028(14) 0.0027(15)
C16 0.0256(18) 0.053(2) 0.0199(17) -0.0075(16) -0.0031(14) 0.0020(17)
C17 0.0267(19) 0.043(2) 0.0268(19) 0.0019(16) -0.0022(15) 0.0098(16)
C18 0.0248(18) 0.0336(19) 0.0285(19) -0.0025(15) 0.0052(15) 0.0059(15)
C19 0.0244(17) 0.0226(16) 0.0232(17) 0.0040(13) 0.0041(13) 0.0058(14)
C20 0.0275(18) 0.0178(16) 0.0260(17) 0.0058(13) 0.0066(14) 0.0046(14)
C21 0.0205(17) 0.0364(19) 0.0180(16) 0.0051(14) 0.0000(13) 0.0002(15)
C22 0.0280(19) 0.057(2) 0.0257(19) -0.0039(17) 0.0017(15) -0.0081(18)
C23 0.0229(19) 0.079(3) 0.029(2) 0.003(2) 0.0009(16) -0.011(2)
C24 0.030(2) 0.069(3) 0.028(2) 0.0057(19) 0.0110(16) 0.013(2)
C25 0.038(2) 0.040(2) 0.0252(19) 0.0045(16) 0.0040(16) 0.0061(17)
C26 0.0234(18) 0.0306(18) 0.0247(18) 0.0064(14) 0.0030(14) 0.0033(15)
C27 0.0224(17) 0.0171(15) 0.0307(18) 0.0006(13) 0.0026(14) 0.0028(13)
C28 0.0238(18) 0.0168(16) 0.038(2) 0.0058(14) 0.0016(15) -0.0021(14)
C29 0.034(2) 0.0239(17) 0.0301(19) -0.0027(15) 0.0027(15) 0.0061(15)
C30 0.0301(19) 0.0227(17) 0.037(2) -0.0108(15) 0.0063(16) 0.0000(15)
C31 0.0318(19) 0.0186(16) 0.040(2) -0.0022(15) 0.0160(16) -0.0037(15)
C32 0.0300(19) 0.0264(17) 0.0255(19) -0.0006(14) 0.0081(14) 0.0024(15)
C33 0.0267(18) 0.0133(15) 0.037(2) 0.0007(13) 0.0099(15) 0.0002(14)
C34 0.0278(19) 0.0229(18) 0.048(2) -0.0031(15) 0.0067(17) 0.0029(15)
C35 0.028(2) 0.0258(19) 0.072(3) -0.0056(19) 0.0178(19) 0.0015(16)
C36 0.047(2) 0.0204(18) 0.056(3) -0.0046(17) 0.032(2) -0.0009(17)
C37 0.047(2) 0.0191(17) 0.036(2) -0.0034(15) 0.0134(17) -0.0012(16)
C38 0.0307(19) 0.0122(15) 0.039(2) 0.0014(14) 0.0093(16) 0.0014(14)

loop_
_atom_type_symbol
_atom_type_description
_atom_type_scat_dispersion_real
_atom_type_scat_dispersion_imag
_atom_type_scat_source
C C 0.0033 0.0016 'International Tables Vol C Tables 4.2.6.8 and 6.1.1.4'
H H 0.0000 0.0000 'International Tables Vol C Tables 4.2.6.8 and 6.1.1.4'
N N 0.0061 0.0033 'International Tables Vol C Tables 4.2.6.8 and 6.1.1.4'
O O 0.0106 0.0060 'International Tables Vol C Tables 4.2.6.8 and 6.1.1.4'
F F 0.0171 0.0103 'International Tables Vol C Tables 4.2.6.8 and 6.1.1.4'
P P 0.1023 0.0942 'International Tables Vol C Tables 4.2.6.8 and 6.1.1.4'
Cl Cl 0.1484 0.1585 'International Tables Vol C Tables 4.2.6.8 and 6.1.1.4'
Ru Ru -1.2594 0.8363 'International Tables Vol C Tables 4.2.6.8 and 6.1.1.4'

loop_
_geom_angle_atom_site_label_1
_geom_angle_atom_site_label_2
_geom_angle_atom_site_label_3
_geom_angle
N2 Ru1 N1 77.78(10)
N2 Ru1 P2 99.03(8)
N1 Ru1 P2 176.79(8)
N2 Ru1 P1 175.93(8)
N1 Ru1 P1 99.27(8)
P2 Ru1 P1 83.93(4)
N2 Ru1 Cl1 82.69(8)
N1 Ru1 Cl1 88.79(8)
P2 Ru1 Cl1 90.50(4)
P1 Ru1 Cl1 100.13(3)
N2 Ru1 Cl2 88.27(8)
N1 Ru1 Cl2 82.15(7)
P2 Ru1 Cl2 98.14(3)
P1 Ru1 Cl2 88.54(3)
Cl1 Ru1 Cl2 168.38(3)
C12 N1 C1 117.6(3)
C12 N1 Ru1 128.7(2)
C1 N1 Ru1 113.4(2)
C3 N2 C2 116.7(3)
C3 N2 Ru1 129.2(2)
C2 N2 Ru1 114.1(2)
C19 P1 C21 102.06(14)
C19 P1 C13 96.98(14)
C21 P1 C13 98.15(14)
C19 P1 Ru1 112.29(10)
C21 P1 Ru1 116.03(10)
C13 P1 Ru1 127.23(10)
C20 P2 C33 104.08(14)
C20 P2 C27 96.42(14)
C33 P2 C27 99.71(14)
C20 P2 Ru1 112.55(11)
C33 P2 Ru1 113.98(10)
C27 P2 Ru1 126.78(10)
N1 C1 C9 122.7(3)
N1 C1 C2 117.9(3)
C9 C1 C2 119.4(3)
N2 C2 C6 123.7(3)
N2 C2 C1 116.6(3)
C6 C2 C1 119.7(3)
N2 C3 C4 123.7(3)
C5 C4 C3 118.8(4)
C4 C5 C6 119.7(3)
C5 C6 C2 117.2(3)
C5 C6 C7 123.2(3)
C2 C6 C7 119.5(4)
C8 C7 C6 120.7(3)
C7 C8 C9 121.4(3)
C10 C9 C1 117.5(3)
C10 C9 C8 123.3(3)
C1 C9 C8 119.2(4)
C11 C10 C9 120.1(3)
C10 C11 C12 118.6(4)
N1 C12 C11 123.4(3)
C14 C13 C18 114.7(3)
C14 C13 P1 125.5(2)
C18 C13 P1 119.7(2)
F10 C14 C15 116.5(3)
F10 C14 C13 120.9(3)
C15 C14 C13 122.6(3)
F9 C15 C16 119.3(3)
F9 C15 C14 120.2(3)
C16 C15 C14 120.5(3)
F8 C16 C15 120.4(3)
F8 C16 C17 120.7(3)
C15 C16 C17 118.9(3)
F7 C17 C18 120.2(3)
F7 C17 C16 120.0(3)
C18 C17 C16 119.8(3)
F6 C18 C17 115.5(3)
F6 C18 C13 121.0(3)
C17 C18 C13 123.5(3)
C20 C19 P1 113.4(2)
C19 C20 P2 113.0(2)
C22 C21 C26 115.4(3)
C22 C21 P1 124.1(3)
C26 C21 P1 120.4(2)
F5 C22 C23 116.1(3)
F5 C22 C21 121.5(3)
C23 C22 C21 122.4(3)
F4 C23 C24 120.3(3)
F4 C23 C22 119.9(4)
C24 C23 C22 119.8(3)
F3 C24 C23 120.9(4)
F3 C24 C25 119.1(4)
C23 C24 C25 120.0(3)
F2 C25 C26 120.4(3)
F2 C25 C24 120.4(3)
C26 C25 C24 119.3(3)
F1 C26 C25 116.0(3)
F1 C26 C21 120.9(3)
C25 C26 C21 123.1(3)
C28 C27 C32 114.1(3)
C28 C27 P2 124.9(2)
C32 C27 P2 120.9(2)
F11 C28 C27 121.3(3)
F11 C28 C29 114.9(3)
C27 C28 C29 123.9(3)
F12 C29 C30 120.5(3)
F12 C29 C28 120.1(3)
C30 C29 C28 119.3(3)
F13 C30 C31 120.8(3)
F13 C30 C29 120.5(3)
C31 C30 C29 118.7(3)
F14 C31 C30 119.2(3)
F14 C31 C32 119.9(3)
C30 C31 C32 120.9(3)
F15 C32 C31 116.8(3)
F15 C32 C27 120.0(3)
C31 C32 C27 123.1(3)
C34 C33 C38 114.7(3)
C34 C33 P2 124.8(3)
C38 C33 P2 120.2(2)
F20 C34 C35 116.3(3)
F20 C34 C33 120.7(3)
C35 C34 C33 123.0(4)
F19 C35 C34 120.2(4)
F19 C35 C36 119.7(3)
C34 C35 C36 120.1(3)
F18 C36 C37 120.2(4)
F18 C36 C35 120.3(4)
C37 C36 C35 119.5(3)
F17 C37 C38 120.8(3)
F17 C37 C36 120.4(3)
C38 C37 C36 118.8(3)
F16 C38 C37 116.2(3)
F16 C38 C33 120.0(3)
C37 C38 C33 123.9(3)

loop_
_geom_bond_atom_site_label_1
_geom_bond_atom_site_label_2
_geom_bond_distance
Ru1 N2 2.131(3)
Ru1 N1 2.130(3)
Ru1 P2 2.2763(11)
Ru1 P1 2.2932(10)
Ru1 Cl1 2.3945(9)
Ru1 Cl2 2.3973(9)
N1 C12 1.322(4)
N1 C1 1.364(4)
N2 C3 1.319(4)
N2 C2 1.364(4)
P1 C19 1.853(3)
P1 C21 1.865(3)
P1 C13 1.870(3)
P2 C20 1.844(3)
P2 C33 1.848(3)
P2 C27 1.864(3)
F1 C26 1.338(4)
F2 C25 1.344(4)
F3 C24 1.345(4)
F4 C23 1.343(4)
F5 C22 1.351(4)
F6 C18 1.350(4)
F7 C17 1.346(4)
F8 C16 1.341(4)
F9 C15 1.344(4)
F10 C14 1.333(3)
F11 C28 1.338(3)
F12 C29 1.340(4)
F13 C30 1.335(4)
F14 C31 1.356(4)
F15 C32 1.344(3)
F16 C38 1.348(4)
F17 C37 1.345(4)
F18 C36 1.341(4)
F19 C35 1.349(4)
F20 C34 1.355(4)
C1 C9 1.403(5)
C1 C2 1.427(5)
C2 C6 1.402(4)
C3 C4 1.407(5)
C4 C5 1.367(5)
C5 C6 1.393(5)
C6 C7 1.436(5)
C7 C8 1.329(6)
C8 C9 1.439(5)
C9 C10 1.389(6)
C10 C11 1.370(6)
C11 C12 1.395(5)
C13 C14 1.384(5)
C13 C18 1.394(4)
C14 C15 1.380(4)
C15 C16 1.370(5)
C16 C17 1.373(5)
C17 C18 1.370(4)
C19 C20 1.518(4)
C21 C22 1.383(5)
C21 C26 1.386(4)
C22 C23 1.380(5)
C23 C24 1.358(5)
C24 C25 1.371(5)
C25 C26 1.370(4)
C27 C28 1.387(4)
C27 C32 1.393(4)
C28 C29 1.386(4)
C29 C30 1.376(4)
C30 C31 1.367(5)
C31 C32 1.370(5)
C33 C34 1.386(5)
C33 C38 1.386(5)
C34 C35 1.361(5)
C35 C36 1.376(6)
C36 C37 1.370(5)
C37 C38 1.372(5)
